data_4073640
loop_
_publ_author_name
'Luke\<sov\'a, Lenka'
'Ward, Benjamin D.'
'Bellemin-Laponnaz, St\'ephane'
'Wadepohl, Hubert'
'Gade, Lutz H.'

_publ_section_title
;
 C3-Symmetric Chiral Organolanthanide Complexes:&#x00A0; Synthesis,
 Characterization, and Stereospecific Polymerization of \a-Olefins&#x2016;
;
_journal_issue 18
_journal_name_full Organometallics
_journal_page_first 4652
_journal_paper_doi 10.1021/om700504f
_journal_volume 26
_journal_year 2007
_chemical_absolute_configuration ad
_chemical_formula_sum 'C32 H66 Er N3 O3 Si3'
_chemical_formula_weight 792.41
_space_group_IT_number 4
_symmetry_cell_setting monoclinic
_symmetry_Int_Tables_number 4
_symmetry_space_group_name_Hall 'P 2yb'
_symmetry_space_group_name_H-M 'P 1 21 1'
_atom_sites_solution_hydrogens geom
_atom_sites_solution_primary direct
_atom_sites_solution_secondary difmap
_audit_creation_method SHELXL-97
_cell_angle_alpha 90.00
_cell_angle_beta 102.0110(10)
_cell_angle_gamma 90.00
_cell_formula_units_Z 2
_cell_length_a 10.2557(6)
_cell_length_b 19.0994(11)
_cell_length_c 10.3659(6)
_cell_measurement_temperature 100(2)
_cell_volume 1986.0(2)
_computing_cell_refinement 'Bruker SAINT'
_computing_data_collection 'Bruker SMART'
_computing_data_reduction 'Bruker SAINT'
_computing_molecular_graphics 'PLATON (Spek, 1980-2005)'
_computing_publication_material 'SHELXL-97 (Sheldrick, 1997)'
_computing_structure_refinement 'SHELXL-97 (Sheldrick, 1997)'
_computing_structure_solution 'DIRDIF (Beurskens, 1999)'
_diffrn_ambient_temperature 100(2)
_diffrn_measured_fraction_theta_full 1.000
_diffrn_measured_fraction_theta_max 1.000
_diffrn_measurement_device_type 'CCD area detector'
_diffrn_measurement_method 'phi and omega-scans'
_diffrn_radiation_monochromator graphite
_diffrn_radiation_probe x-ray
_diffrn_radiation_type MoK\a
_diffrn_radiation_wavelength 0.71073
_diffrn_reflns_av_R_equivalents 0.0588
_diffrn_reflns_av_sigmaI/netI 0.0495
_diffrn_reflns_limit_h_max 13
_diffrn_reflns_limit_h_min -13
_diffrn_reflns_limit_k_max 25
_diffrn_reflns_limit_k_min -25
_diffrn_reflns_limit_l_max 13
_diffrn_reflns_limit_l_min 0
_diffrn_reflns_number 41782
_diffrn_reflns_theta_full 28.28
_diffrn_reflns_theta_max 28.28
_diffrn_reflns_theta_min 2.01
_diffrn_source 'fine-focus sealed tube'
_exptl_absorpt_coefficient_mu 2.235
_exptl_absorpt_correction_T_max 0.7460
_exptl_absorpt_correction_T_min 0.5598
_exptl_absorpt_correction_type multi-scan
_exptl_absorpt_process_details SADABS
_exptl_crystal_colour colourless
_exptl_crystal_density_diffrn 1.325
_exptl_crystal_density_method 'not measured'
_exptl_crystal_description block
_exptl_crystal_F_000 826
_exptl_crystal_size_max 0.15
_exptl_crystal_size_mid 0.15
_exptl_crystal_size_min 0.10
_refine_diff_density_max 0.846
_refine_diff_density_min -0.928
_refine_diff_density_rms 0.104
_refine_ls_abs_structure_details 'Flack H D (1983), Acta Cryst. A39, 876-881'
_refine_ls_abs_structure_Flack -0.011(7)
_refine_ls_extinction_method none
_refine_ls_goodness_of_fit_ref 1.066
_refine_ls_hydrogen_treatment constr
_refine_ls_matrix_type full
_refine_ls_number_parameters 395
_refine_ls_number_reflns 9856
_refine_ls_number_restraints 37
_refine_ls_restrained_S_all 1.080
_refine_ls_R_factor_all 0.0408
_refine_ls_R_factor_gt 0.0319
_refine_ls_shift/su_max 0.001
_refine_ls_shift/su_mean 0.000
_refine_ls_structure_factor_coef Fsqd
_refine_ls_weighting_details 'calc w=1/[\s^2^(Fo^2^)+(0.0250P)^2^+1.6322P] where P=(Fo^2^+2Fc^2^)/3'
_refine_ls_weighting_scheme calc
_refine_ls_wR_factor_gt 0.0651
_refine_ls_wR_factor_ref 0.0682
_reflns_number_gt 8740
_reflns_number_total 9856
_reflns_threshold_expression >2sigma(I)
_cod_data_source_file om700504f-file001.cif
_cod_data_source_block complex_4
_cod_original_sg_symbol_H-M 'P 21'
_cod_database_code 4073640

loop_
_symmetry_equiv_pos_as_xyz
'x, y, z'
'-x, y+1/2, -z'

loop_
_atom_site_label
_atom_site_type_symbol
_atom_site_fract_x
_atom_site_fract_y
_atom_site_fract_z
_atom_site_U_iso_or_equiv
_atom_site_adp_type
_atom_site_occupancy
_atom_site_symmetry_multiplicity
_atom_site_calc_flag
_atom_site_refinement_flags
C1 C 0.3701(5) 0.4369(3) 0.4733(5) 0.0128(10) Uani 1 1 d .
C2 C 0.5328(4) 0.5101(3) 0.5601(4) 0.0203(10) Uani 1 1 d .
H2A H 0.6056 0.5179 0.5122 0.024 Uiso 1 1 calc R
H2B H 0.5640 0.5243 0.6532 0.024 Uiso 1 1 calc R
C3 C 0.4073(5) 0.5515(3) 0.4955(5) 0.0155(11) Uani 1 1 d .
H3 H 0.4286 0.5830 0.4256 0.019 Uiso 1 1 calc R
C4 C 0.3456(4) 0.5942(2) 0.5920(4) 0.0194(9) Uani 1 1 d .
H4 H 0.2611 0.6153 0.5414 0.023 Uiso 1 1 calc R
C5 C 0.3110(6) 0.5502(3) 0.7018(5) 0.0347(13) Uani 1 1 d .
H5A H 0.3931 0.5319 0.7574 0.052 Uiso 1 1 calc R
H5B H 0.2540 0.5111 0.6636 0.052 Uiso 1 1 calc R
H5C H 0.2637 0.5791 0.7553 0.052 Uiso 1 1 calc R
C6 C 0.4391(5) 0.6541(2) 0.6479(4) 0.0198(9) Uani 1 1 d .
H6A H 0.3973 0.6829 0.7064 0.030 Uiso 1 1 calc R
H6B H 0.4568 0.6831 0.5754 0.030 Uiso 1 1 calc R
H6C H 0.5232 0.6349 0.6978 0.030 Uiso 1 1 calc R
C7 C 0.3095(4) 0.3640(2) 0.4425(4) 0.0135(8) Uani 1 1 d .
C8 C 0.3920(4) 0.3080(2) 0.5251(4) 0.0161(9) Uani 1 1 d .
H8A H 0.4012 0.3192 0.6188 0.024 Uiso 1 1 calc R
H8B H 0.4804 0.3059 0.5033 0.024 Uiso 1 1 calc R
H8C H 0.3477 0.2625 0.5065 0.024 Uiso 1 1 calc R
C9 C 0.2967(4) 0.3516(2) 0.2942(4) 0.0146(8) Uani 1 1 d .
C10 C 0.2997(5) 0.2862(2) 0.1172(4) 0.0228(10) Uani 1 1 d .
H10A H 0.2242 0.2538 0.0873 0.027 Uiso 1 1 calc R
H10B H 0.3761 0.2709 0.0794 0.027 Uiso 1 1 calc R
C11 C 0.2599(5) 0.3616(2) 0.0766(4) 0.0175(9) Uani 1 1 d .
H11 H 0.1699 0.3617 0.0165 0.021 Uiso 1 1 calc R
C12 C 0.3588(5) 0.4000(2) 0.0101(4) 0.0201(9) Uani 1 1 d .
H12 H 0.3262 0.4493 -0.0048 0.024 Uiso 1 1 calc R
C13 C 0.4971(5) 0.4037(3) 0.0938(5) 0.0286(11) Uani 1 1 d .
H13A H 0.4944 0.4274 0.1770 0.043 Uiso 1 1 calc R
H13B H 0.5550 0.4299 0.0467 0.043 Uiso 1 1 calc R
H13C H 0.5323 0.3562 0.1121 0.043 Uiso 1 1 calc R
C14 C 0.3579(5) 0.3686(2) -0.1252(4) 0.0227(10) Uani 1 1 d .
H14A H 0.4139 0.3970 -0.1707 0.034 Uiso 1 1 calc R
H14B H 0.2664 0.3678 -0.1771 0.034 Uiso 1 1 calc R
H14C H 0.3929 0.3207 -0.1146 0.034 Uiso 1 1 calc R
C15 C 0.1673(4) 0.3681(2) 0.4655(4) 0.0146(8) Uani 1 1 d .
C16 C 0.0097(4) 0.3461(3) 0.5792(4) 0.0239(10) Uani 1 1 d .
H16A H 0.0097 0.3746 0.6590 0.029 Uiso 1 1 calc R
H16B H -0.0428 0.3030 0.5834 0.029 Uiso 1 1 calc R
C17 C -0.0467(4) 0.3881(2) 0.4527(4) 0.0176(9) Uani 1 1 d .
H17 H -0.0870 0.4327 0.4765 0.021 Uiso 1 1 calc R
C18 C -0.1510(4) 0.3472(2) 0.3519(4) 0.0192(9) Uani 1 1 d .
H18 H -0.1755 0.3774 0.2716 0.023 Uiso 1 1 calc R
C19 C -0.0981(5) 0.2796(3) 0.3088(5) 0.0301(11) Uani 1 1 d .
H19A H -0.0735 0.2482 0.3849 0.045 Uiso 1 1 calc R
H19B H -0.0194 0.2891 0.2718 0.045 Uiso 1 1 calc R
H19C H -0.1669 0.2572 0.2416 0.045 Uiso 1 1 calc R
C20 C -0.2771(4) 0.3370(3) 0.4053(5) 0.0259(10) Uani 1 1 d .
H20A H -0.3468 0.3164 0.3366 0.039 Uiso 1 1 calc R
H20B H -0.3076 0.3824 0.4319 0.039 Uiso 1 1 calc R
H20C H -0.2583 0.3056 0.4818 0.039 Uiso 1 1 calc R
Si1 Si -0.12061(12) 0.48108(6) -0.09635(11) 0.0189(3) Uani 1 1 d D
C21 C -0.0582(4) 0.4515(2) 0.0744(3) 0.0149(8) Uani 1 1 d D
H21A H -0.0306 0.4023 0.0664 0.018 Uiso 1 1 calc R
H21B H -0.1379 0.4495 0.1141 0.018 Uiso 1 1 calc R
C22 C -0.2233(5) 0.4118(2) -0.2016(4) 0.0292(11) Uani 1 1 d D
H22A H -0.1741 0.3675 -0.1919 0.044 Uiso 1 1 calc R
H22B H -0.2409 0.4265 -0.2942 0.044 Uiso 1 1 calc R
H22C H -0.3079 0.4056 -0.1733 0.044 Uiso 1 1 calc R
C23 C 0.0177(3) 0.5042(4) -0.1832(3) 0.0271(8) Uani 1 1 d D
H23A H 0.0570 0.5492 -0.1499 0.041 Uiso 1 1 calc R
H23B H -0.0184 0.5079 -0.2783 0.041 Uiso 1 1 calc R
H23C H 0.0862 0.4677 -0.1667 0.041 Uiso 1 1 calc R
C24 C -0.2252(4) 0.5624(2) -0.1030(4) 0.0273(11) Uani 1 1 d D
H24A H -0.3098 0.5509 -0.0783 0.041 Uiso 1 1 calc R
H24B H -0.2428 0.5815 -0.1927 0.041 Uiso 1 1 calc R
H24C H -0.1774 0.5973 -0.0415 0.041 Uiso 1 1 calc R
Si2 Si 0.25452(13) 0.66931(7) 0.11956(13) 0.0179(3) Uani 1 1 d D
C25 C 0.2541(4) 0.57313(17) 0.1357(4) 0.0170(9) Uani 1 1 d D
H25A H 0.3467 0.5605 0.1783 0.020 Uiso 1 1 calc R
H25B H 0.2402 0.5550 0.0444 0.020 Uiso 1 1 calc R
C26 C 0.3685(5) 0.7034(3) 0.0120(4) 0.0324(12) Uani 1 1 d D
H26A H 0.4601 0.6882 0.0482 0.049 Uiso 1 1 calc R
H26B H 0.3649 0.7547 0.0098 0.049 Uiso 1 1 calc R
H26C H 0.3396 0.6850 -0.0776 0.049 Uiso 1 1 calc R
C27 C 0.0839(4) 0.7043(2) 0.0471(5) 0.0302(11) Uani 1 1 d D
H27A H 0.0525 0.6844 -0.0410 0.045 Uiso 1 1 calc R
H27B H 0.0879 0.7554 0.0407 0.045 Uiso 1 1 calc R
H27C H 0.0223 0.6913 0.1038 0.045 Uiso 1 1 calc R
C28 C 0.3104(6) 0.7133(3) 0.2841(4) 0.0301(15) Uani 1 1 d D
H28A H 0.2497 0.7007 0.3420 0.045 Uiso 1 1 calc R
H28B H 0.3098 0.7642 0.2719 0.045 Uiso 1 1 calc R
H28C H 0.4009 0.6979 0.3242 0.045 Uiso 1 1 calc R
Si3 Si -0.17082(13) 0.60806(7) 0.35081(13) 0.0225(3) Uani 1 1 d D
C29 C 0.0061(3) 0.5825(2) 0.3681(4) 0.0142(9) Uani 1 1 d D
H29A H 0.0329 0.5659 0.4603 0.017 Uiso 1 1 calc R
H29B H 0.0536 0.6274 0.3649 0.017 Uiso 1 1 calc R
C30 C -0.2141(4) 0.6332(2) 0.5144(3) 0.0201(9) Uani 1 1 d D
H30A H -0.1890 0.5950 0.5779 0.030 Uiso 1 1 calc R
H30B H -0.3101 0.6418 0.5014 0.030 Uiso 1 1 calc R
H30C H -0.1654 0.6757 0.5484 0.030 Uiso 1 1 calc R
C31 C -0.2968(4) 0.5394(2) 0.2812(5) 0.0266(11) Uani 1 1 d DU
H31A H -0.2811 0.5236 0.1957 0.040 Uiso 1 1 calc R
H31B H -0.3867 0.5591 0.2696 0.040 Uiso 1 1 calc R
H31C H -0.2882 0.4995 0.3420 0.040 Uiso 1 1 calc R
C32 C -0.2148(5) 0.6849(2) 0.2362(5) 0.0320(12) Uani 1 1 d D
H32A H -0.1520 0.7233 0.2652 0.048 Uiso 1 1 calc R
H32B H -0.3055 0.7006 0.2374 0.048 Uiso 1 1 calc R
H32C H -0.2097 0.6710 0.1464 0.048 Uiso 1 1 calc R
Er1 Er 0.114689(15) 0.501939(14) 0.242785(14) 0.01286(4) Uani 1 1 d .
N1 N 0.3150(3) 0.4943(3) 0.4326(3) 0.0146(8) Uani 1 1 d .
N2 N 0.2505(3) 0.39502(18) 0.2042(3) 0.0140(7) Uani 1 1 d .
N3 N 0.0719(4) 0.40415(18) 0.3980(3) 0.0122(7) Uani 1 1 d .
O1 O 0.4915(3) 0.43700(15) 0.5515(3) 0.0171(6) Uani 1 1 d .
O2 O 0.3366(4) 0.2884(2) 0.2619(3) 0.0164(8) Uani 1 1 d .
O3 O 0.1456(3) 0.32935(16) 0.5669(3) 0.0178(6) Uani 1 1 d .

loop_
_atom_site_aniso_label
_atom_site_aniso_U_11
_atom_site_aniso_U_22
_atom_site_aniso_U_33
_atom_site_aniso_U_23
_atom_site_aniso_U_13
_atom_site_aniso_U_12
C1 0.007(2) 0.019(2) 0.012(2) 0.0010(18) 0.0010(17) 0.0038(18)
C2 0.0149(17) 0.016(3) 0.0280(19) -0.004(2) -0.0002(14) -0.001(2)
C3 0.015(3) 0.016(2) 0.013(2) 0.0026(18) -0.002(2) -0.0032(19)
C4 0.017(2) 0.018(2) 0.023(2) -0.0019(18) 0.0036(18) 0.0009(17)
C5 0.046(3) 0.031(3) 0.034(3) -0.012(2) 0.026(3) -0.020(2)
C6 0.023(2) 0.014(2) 0.022(2) -0.0015(17) 0.0045(18) -0.0026(18)
C7 0.0118(19) 0.0112(19) 0.016(2) 0.0012(15) 0.0005(16) 0.0014(15)
C8 0.016(2) 0.014(2) 0.018(2) 0.0008(16) 0.0025(17) 0.0055(16)
C9 0.0109(19) 0.018(2) 0.0147(19) -0.0018(16) 0.0020(16) -0.0035(16)
C10 0.035(3) 0.017(2) 0.016(2) -0.0073(18) 0.0060(19) -0.002(2)
C11 0.021(2) 0.018(2) 0.013(2) -0.0045(18) 0.0011(18) 0.0004(19)
C12 0.026(2) 0.018(2) 0.016(2) -0.0035(17) 0.0037(18) -0.0003(18)
C13 0.025(3) 0.041(3) 0.022(2) -0.009(2) 0.007(2) -0.011(2)
C14 0.031(3) 0.024(2) 0.015(2) -0.0035(18) 0.0086(19) 0.000(2)
C15 0.018(2) 0.013(2) 0.0140(19) -0.0030(15) 0.0049(16) -0.0052(16)
C16 0.016(2) 0.040(3) 0.017(2) 0.001(2) 0.0050(18) 0.000(2)
C17 0.015(2) 0.020(2) 0.020(2) -0.0030(17) 0.0076(17) -0.0026(17)
C18 0.026(2) 0.015(2) 0.017(2) 0.0013(17) 0.0052(18) -0.0039(18)
C19 0.025(3) 0.031(3) 0.033(3) -0.010(2) 0.003(2) -0.005(2)
C20 0.018(2) 0.030(3) 0.029(3) 0.003(2) 0.005(2) -0.006(2)
Si1 0.0168(6) 0.0229(7) 0.0153(5) -0.0006(4) -0.0005(4) 0.0006(4)
C21 0.013(2) 0.021(2) 0.0100(18) 0.0012(16) 0.0006(15) -0.0022(16)
C22 0.027(3) 0.031(3) 0.027(3) -0.005(2) 0.001(2) 0.002(2)
C23 0.0270(19) 0.037(2) 0.0178(17) 0.002(4) 0.0051(15) -0.002(4)
C24 0.029(3) 0.030(3) 0.022(2) -0.004(2) 0.001(2) 0.000(2)
Si2 0.0225(7) 0.0149(7) 0.0150(6) 0.0007(5) 0.0012(5) -0.0040(5)
C25 0.017(2) 0.017(2) 0.016(2) -0.0022(17) 0.0012(17) -0.0023(17)
C26 0.034(3) 0.034(3) 0.027(3) 0.006(2) 0.004(2) -0.014(2)
C27 0.033(3) 0.022(3) 0.035(3) 0.006(2) 0.004(2) 0.002(2)
C28 0.047(4) 0.021(3) 0.022(3) 0.001(2) 0.006(3) -0.004(3)
Si3 0.0205(7) 0.0219(7) 0.0247(7) -0.0024(5) 0.0039(5) 0.0020(5)
C29 0.011(2) 0.019(2) 0.012(2) -0.0032(16) 0.0010(17) 0.0101(17)
C30 0.031(3) 0.014(2) 0.016(2) -0.0026(17) 0.0073(19) -0.0038(18)
C31 0.025(2) 0.019(2) 0.035(2) -0.0072(17) 0.0038(17) -0.0200(16)
C32 0.038(3) 0.021(3) 0.037(3) -0.001(2) 0.006(2) 0.000(2)
Er1 0.01473(7) 0.01128(7) 0.01163(7) 0.00040(12) 0.00059(5) 0.00178(12)
N1 0.0152(14) 0.015(2) 0.0129(13) 0.0022(17) 0.0012(11) -0.0021(18)
N2 0.0130(17) 0.0140(17) 0.0151(17) -0.0051(14) 0.0035(14) 0.0000(14)
N3 0.0145(18) 0.0096(17) 0.0135(17) 0.0008(13) 0.0053(15) -0.0031(14)
O1 0.0141(15) 0.0145(15) 0.0207(16) -0.0013(12) -0.0014(13) -0.0001(12)
O2 0.0240(18) 0.0112(17) 0.0139(17) -0.0006(13) 0.0036(14) 0.0021(14)
O3 0.0164(15) 0.0252(17) 0.0123(14) 0.0061(12) 0.0042(12) 0.0008(12)

loop_
_atom_type_symbol
_atom_type_description
_atom_type_scat_dispersion_real
_atom_type_scat_dispersion_imag
_atom_type_scat_source
C C 0.0033 0.0016 'International Tables Vol C Tables 4.2.6.8 and 6.1.1.4'
H H 0.0000 0.0000 'International Tables Vol C Tables 4.2.6.8 and 6.1.1.4'
Er Er -0.2586 4.9576 'International Tables Vol C Tables 4.2.6.8 and 6.1.1.4'
N N 0.0061 0.0033 'International Tables Vol C Tables 4.2.6.8 and 6.1.1.4'
O O 0.0106 0.0060 'International Tables Vol C Tables 4.2.6.8 and 6.1.1.4'
Si Si 0.0817 0.0704 'International Tables Vol C Tables 4.2.6.8 and 6.1.1.4'

loop_
_geom_angle_atom_site_label_1
_geom_angle_atom_site_label_2
_geom_angle_atom_site_label_3
_geom_angle
N1 C1 O1 119.7(4)
N1 C1 C7 125.8(4)
O1 C1 C7 114.5(4)
O1 C2 C3 105.1(3)
O1 C2 H2A 110.7
C3 C2 H2A 110.7
O1 C2 H2B 110.7
C3 C2 H2B 110.7
H2A C2 H2B 108.8
N1 C3 C4 111.3(4)
N1 C3 C2 102.1(4)
C4 C3 C2 114.4(4)
N1 C3 H3 109.6
C4 C3 H3 109.6
C2 C3 H3 109.6
C5 C4 C3 112.9(4)
C5 C4 C6 110.9(4)
C3 C4 C6 109.6(4)
C5 C4 H4 107.7
C3 C4 H4 107.7
C6 C4 H4 107.7
C4 C5 H5A 109.5
C4 C5 H5B 109.5
H5A C5 H5B 109.5
C4 C5 H5C 109.5
H5A C5 H5C 109.5
H5B C5 H5C 109.5
C4 C6 H6A 109.5
C4 C6 H6B 109.5
H6A C6 H6B 109.5
C4 C6 H6C 109.5
H6A C6 H6C 109.5
H6B C6 H6C 109.5
C8 C7 C15 112.8(3)
C8 C7 C1 111.7(3)
C15 C7 C1 106.2(3)
C8 C7 C9 112.2(3)
C15 C7 C9 106.2(3)
C1 C7 C9 107.2(3)
C7 C8 H8A 109.5
C7 C8 H8B 109.5
H8A C8 H8B 109.5
C7 C8 H8C 109.5
H8A C8 H8C 109.5
H8B C8 H8C 109.5
N2 C9 O2 119.6(4)
N2 C9 C7 125.3(4)
O2 C9 C7 115.1(3)
O2 C10 C11 104.6(3)
O2 C10 H10A 110.8
C11 C10 H10A 110.8
O2 C10 H10B 110.8
C11 C10 H10B 110.8
H10A C10 H10B 108.9
N2 C11 C12 111.5(4)
N2 C11 C10 102.8(4)
C12 C11 C10 114.3(4)
N2 C11 H11 109.3
C12 C11 H11 109.3
C10 C11 H11 109.3
C13 C12 C14 111.9(4)
C13 C12 C11 113.5(4)
C14 C12 C11 110.4(4)
C13 C12 H12 106.9
C14 C12 H12 106.9
C11 C12 H12 106.9
C12 C13 H13A 109.5
C12 C13 H13B 109.5
H13A C13 H13B 109.5
C12 C13 H13C 109.5
H13A C13 H13C 109.5
H13B C13 H13C 109.5
C12 C14 H14A 109.5
C12 C14 H14B 109.5
H14A C14 H14B 109.5
C12 C14 H14C 109.5
H14A C14 H14C 109.5
H14B C14 H14C 109.5
N3 C15 O3 119.6(4)
N3 C15 C7 126.1(4)
O3 C15 C7 114.4(4)
O3 C16 C17 103.6(3)
O3 C16 H16A 111.0
C17 C16 H16A 111.0
O3 C16 H16B 111.0
C17 C16 H16B 111.0
H16A C16 H16B 109.0
N3 C17 C18 110.8(3)
N3 C17 C16 104.0(3)
C18 C17 C16 113.4(4)
N3 C17 H17 109.5
C18 C17 H17 109.5
C16 C17 H17 109.5
C19 C18 C20 112.6(4)
C19 C18 C17 113.2(4)
C20 C18 C17 109.9(4)
C19 C18 H18 106.9
C20 C18 H18 106.9
C17 C18 H18 106.9
C18 C19 H19A 109.5
C18 C19 H19B 109.5
H19A C19 H19B 109.5
C18 C19 H19C 109.5
H19A C19 H19C 109.5
H19B C19 H19C 109.5
C18 C20 H20A 109.5
C18 C20 H20B 109.5
H20A C20 H20B 109.5
C18 C20 H20C 109.5
H20A C20 H20C 109.5
H20B C20 H20C 109.5
C21 Si1 C24 111.75(19)
C21 Si1 C23 112.70(18)
C24 Si1 C23 105.6(3)
C21 Si1 C22 112.4(2)
C24 Si1 C22 108.2(2)
C23 Si1 C22 105.8(2)
Si1 C21 Er1 128.9(2)
Si1 C21 H21A 105.1
Er1 C21 H21A 105.1
Si1 C21 H21B 105.1
Er1 C21 H21B 105.1
H21A C21 H21B 105.9
Si1 C22 H22A 109.5
Si1 C22 H22B 109.5
H22A C22 H22B 109.5
Si1 C22 H22C 109.5
H22A C22 H22C 109.5
H22B C22 H22C 109.5
Si1 C23 H23A 109.5
Si1 C23 H23B 109.5
H23A C23 H23B 109.5
Si1 C23 H23C 109.5
H23A C23 H23C 109.5
H23B C23 H23C 109.5
Si1 C24 H24A 109.5
Si1 C24 H24B 109.5
H24A C24 H24B 109.5
Si1 C24 H24C 109.5
H24A C24 H24C 109.5
H24B C24 H24C 109.5
C25 Si2 C27 111.8(2)
C25 Si2 C28 111.6(2)
C27 Si2 C28 106.7(3)
C25 Si2 C26 114.2(2)
C27 Si2 C26 106.3(2)
C28 Si2 C26 105.8(2)
Si2 C25 Er1 128.2(2)
Si2 C25 H25A 105.3
Er1 C25 H25A 105.3
Si2 C25 H25B 105.3
Er1 C25 H25B 105.3
H25A C25 H25B 106.0
Si2 C26 H26A 109.5
Si2 C26 H26B 109.5
H26A C26 H26B 109.5
Si2 C26 H26C 109.5
H26A C26 H26C 109.5
H26B C26 H26C 109.5
Si2 C27 H27A 109.5
Si2 C27 H27B 109.5
H27A C27 H27B 109.5
Si2 C27 H27C 109.5
H27A C27 H27C 109.5
H27B C27 H27C 109.5
Si2 C28 H28A 109.5
Si2 C28 H28B 109.5
H28A C28 H28B 109.5
Si2 C28 H28C 109.5
H28A C28 H28C 109.5
H28B C28 H28C 109.5
C29 Si3 C31 115.8(2)
C29 Si3 C32 111.6(2)
C31 Si3 C32 104.3(2)
C29 Si3 C30 112.72(19)
C31 Si3 C30 104.5(2)
C32 Si3 C30 107.2(2)
Si3 C29 Er1 131.7(2)
Si3 C29 H29A 104.3
Er1 C29 H29A 104.3
Si3 C29 H29B 104.3
Er1 C29 H29B 104.3
H29A C29 H29B 105.6
Si3 C30 H30A 109.5
Si3 C30 H30B 109.5
H30A C30 H30B 109.5
Si3 C30 H30C 109.5
H30A C30 H30C 109.5
H30B C30 H30C 109.5
Si3 C31 H31A 109.5
Si3 C31 H31B 109.5
H31A C31 H31B 109.5
Si3 C31 H31C 109.5
H31A C31 H31C 109.5
H31B C31 H31C 109.5
Si3 C32 H32A 109.5
Si3 C32 H32B 109.5
H32A C32 H32B 109.5
Si3 C32 H32C 109.5
H32A C32 H32C 109.5
H32B C32 H32C 109.5
C25 Er1 C21 108.03(13)
C25 Er1 C29 105.75(13)
C21 Er1 C29 106.85(13)
C25 Er1 N1 85.83(13)
C21 Er1 N1 153.17(15)
C29 Er1 N1 90.53(13)
C25 Er1 N2 89.08(12)
C21 Er1 N2 84.83(12)
C29 Er1 N2 156.58(12)
N1 Er1 N2 72.23(13)
C25 Er1 N3 153.89(13)
C21 Er1 N3 88.11(11)
C29 Er1 N3 88.19(13)
N1 Er1 N3 71.81(13)
N2 Er1 N3 71.65(11)
C1 N1 C3 106.8(4)
C1 N1 Er1 122.8(3)
C3 N1 Er1 129.1(3)
C9 N2 C11 106.9(3)
C9 N2 Er1 122.9(3)
C11 N2 Er1 128.4(3)
C15 N3 C17 106.0(3)
C15 N3 Er1 121.6(3)
C17 N3 Er1 130.9(3)
C1 O1 C2 105.1(3)
C9 O2 C10 104.7(3)
C15 O3 C16 105.3(3)

loop_
_geom_bond_atom_site_label_1
_geom_bond_atom_site_label_2
_geom_bond_distance
C1 N1 1.264(7)
C1 O1 1.338(5)
C1 C7 1.531(6)
C2 O1 1.456(7)
C2 C3 1.540(7)
C2 H2A 0.9900
C2 H2B 0.9900
C3 N1 1.503(7)
C3 C4 1.526(7)
C3 H3 1.0000
C4 C5 1.516(6)
C4 C6 1.527(6)
C4 H4 1.0000
C5 H5A 0.9800
C5 H5B 0.9800
C5 H5C 0.9800
C6 H6A 0.9800
C6 H6B 0.9800
C6 H6C 0.9800
C7 C8 1.514(5)
C7 C15 1.528(6)
C7 C9 1.533(6)
C8 H8A 0.9800
C8 H8B 0.9800
C8 H8C 0.9800
C9 N2 1.265(5)
C9 O2 1.339(5)
C10 O2 1.469(5)
C10 C11 1.532(6)
C10 H10A 0.9900
C10 H10B 0.9900
C11 N2 1.490(5)
C11 C12 1.527(6)
C11 H11 1.0000
C12 C13 1.503(6)
C12 C14 1.524(6)
C12 H12 1.0000
C13 H13A 0.9800
C13 H13B 0.9800
C13 H13C 0.9800
C14 H14A 0.9800
C14 H14B 0.9800
C14 H14C 0.9800
C15 N3 1.279(5)
C15 O3 1.342(5)
C16 O3 1.461(5)
C16 C17 1.543(6)
C16 H16A 0.9900
C16 H16B 0.9900
C17 N3 1.477(5)
C17 C18 1.543(6)
C17 H17 1.0000
C18 C19 1.505(7)
C18 C20 1.522(6)
C18 H18 1.0000
C19 H19A 0.9800
C19 H19B 0.9800
C19 H19C 0.9800
C20 H20A 0.9800
C20 H20B 0.9800
C20 H20C 0.9800
Si1 C21 1.841(3)
Si1 C24 1.881(4)
Si1 C23 1.884(3)
Si1 C22 1.890(4)
C21 Er1 2.415(4)
C21 H21A 0.9900
C21 H21B 0.9900
C22 H22A 0.9800
C22 H22B 0.9800
C22 H22C 0.9800
C23 H23A 0.9800
C23 H23B 0.9800
C23 H23C 0.9800
C24 H24A 0.9800
C24 H24B 0.9800
C24 H24C 0.9800
Si2 C25 1.845(3)
Si2 C27 1.878(4)
Si2 C28 1.880(4)
Si2 C26 1.891(4)
C25 Er1 2.405(4)
C25 H25A 0.9900
C25 H25B 0.9900
C26 H26A 0.9800
C26 H26B 0.9800
C26 H26C 0.9800
C27 H27A 0.9800
C27 H27B 0.9800
C27 H27C 0.9800
C28 H28A 0.9800
C28 H28B 0.9800
C28 H28C 0.9800
Si3 C29 1.851(3)
Si3 C31 1.876(3)
Si3 C32 1.884(4)
Si3 C30 1.902(3)
C29 Er1 2.428(3)
C29 H29A 0.9900
C29 H29B 0.9900
C30 H30A 0.9800
C30 H30B 0.9800
C30 H30C 0.9800
C31 H31A 0.9800
C31 H31B 0.9800
C31 H31C 0.9800
C32 H32A 0.9800
C32 H32B 0.9800
C32 H32C 0.9800
Er1 N1 2.536(3)
Er1 N2 2.550(3)
Er1 N3 2.562(3)

loop_
_geom_torsion_atom_site_label_1
_geom_torsion_atom_site_label_2
_geom_torsion_atom_site_label_3
_geom_torsion_atom_site_label_4
_geom_torsion
O1 C2 C3 N1 -11.0(4)
O1 C2 C3 C4 109.3(4)
N1 C3 C4 C5 58.8(5)
C2 C3 C4 C5 -56.2(6)
N1 C3 C4 C6 -176.9(4)
C2 C3 C4 C6 68.1(5)
N1 C1 C7 C8 -170.4(4)
O1 C1 C7 C8 8.9(5)
N1 C1 C7 C15 -47.0(6)
O1 C1 C7 C15 132.3(4)
N1 C1 C7 C9 66.2(5)
O1 C1 C7 C9 -114.4(4)
C8 C7 C9 N2 -169.1(4)
C15 C7 C9 N2 67.2(5)
C1 C7 C9 N2 -46.1(5)
C8 C7 C9 O2 12.2(5)
C15 C7 C9 O2 -111.5(4)
C1 C7 C9 O2 135.3(4)
O2 C10 C11 N2 -11.8(4)
O2 C10 C11 C12 109.1(4)
N2 C11 C12 C13 58.1(5)
C10 C11 C12 C13 -57.9(5)
N2 C11 C12 C14 -175.3(4)
C10 C11 C12 C14 68.7(5)
C8 C7 C15 N3 -170.7(4)
C1 C7 C15 N3 66.6(5)
C9 C7 C15 N3 -47.4(5)
C8 C7 C15 O3 9.2(5)
C1 C7 C15 O3 -113.5(4)
C9 C7 C15 O3 132.5(4)
O3 C16 C17 N3 -12.4(4)
O3 C16 C17 C18 108.1(4)
N3 C17 C18 C19 58.3(5)
C16 C17 C18 C19 -58.2(5)
N3 C17 C18 C20 -174.9(4)
C16 C17 C18 C20 68.6(5)
C24 Si1 C21 Er1 -73.2(3)
C23 Si1 C21 Er1 45.5(4)
C22 Si1 C21 Er1 164.9(2)
C27 Si2 C25 Er1 -53.2(3)
C28 Si2 C25 Er1 66.2(3)
C26 Si2 C25 Er1 -173.9(2)
C31 Si3 C29 Er1 30.1(4)
C32 Si3 C29 Er1 -89.0(3)
C30 Si3 C29 Er1 150.2(3)
Si2 C25 Er1 C21 102.0(3)
Si2 C25 Er1 C29 -12.1(3)
Si2 C25 Er1 N1 -101.5(3)
Si2 C25 Er1 N2 -173.7(3)
Si2 C25 Er1 N3 -132.2(2)
Si1 C21 Er1 C25 -21.0(3)
Si1 C21 Er1 C29 92.4(3)
Si1 C21 Er1 N1 -139.3(2)
Si1 C21 Er1 N2 -108.3(3)
Si1 C21 Er1 N3 179.9(3)
Si3 C29 Er1 C25 113.8(3)
Si3 C29 Er1 C21 -1.1(3)
Si3 C29 Er1 N1 -160.4(3)
Si3 C29 Er1 N2 -118.6(3)
Si3 C29 Er1 N3 -88.6(3)
O1 C1 N1 C3 -3.2(5)
C7 C1 N1 C3 176.1(5)
O1 C1 N1 Er1 164.6(3)
C7 C1 N1 Er1 -16.1(6)
C4 C3 N1 C1 -113.6(4)
C2 C3 N1 C1 8.8(4)
C4 C3 N1 Er1 79.6(4)
C2 C3 N1 Er1 -158.0(3)
C25 Er1 N1 C1 -119.8(3)
C21 Er1 N1 C1 3.1(5)
C29 Er1 N1 C1 134.5(3)
N2 Er1 N1 C1 -29.4(3)
N3 Er1 N1 C1 46.5(3)
C25 Er1 N1 C3 45.1(3)
C21 Er1 N1 C3 168.0(3)
C29 Er1 N1 C3 -60.6(3)
N2 Er1 N1 C3 135.5(4)
N3 Er1 N1 C3 -148.6(4)
O2 C9 N2 C11 -2.6(5)
C7 C9 N2 C11 178.8(4)
O2 C9 N2 Er1 163.0(3)
C7 C9 N2 Er1 -15.7(5)
C12 C11 N2 C9 -113.8(4)
C10 C11 N2 C9 9.1(4)
C12 C11 N2 Er1 81.7(4)
C10 C11 N2 Er1 -155.4(3)
C25 Er1 N2 C9 131.1(3)
C21 Er1 N2 C9 -120.7(3)
C29 Er1 N2 C9 0.9(5)
N1 Er1 N2 C9 45.2(3)
N3 Er1 N2 C9 -30.9(3)
C25 Er1 N2 C11 -66.5(3)
C21 Er1 N2 C11 41.7(3)
C29 Er1 N2 C11 163.2(3)
N1 Er1 N2 C11 -152.5(4)
N3 Er1 N2 C11 131.4(3)
O3 C15 N3 C17 -3.0(5)
C7 C15 N3 C17 176.9(4)
O3 C15 N3 Er1 164.5(3)
C7 C15 N3 Er1 -15.6(5)
C18 C17 N3 C15 -112.5(4)
C16 C17 N3 C15 9.6(4)
C18 C17 N3 Er1 81.6(4)
C16 C17 N3 Er1 -156.3(3)
C25 Er1 N3 C15 1.8(5)
C21 Er1 N3 C15 131.3(3)
C29 Er1 N3 C15 -121.8(3)
N1 Er1 N3 C15 -30.7(3)
N2 Er1 N3 C15 46.1(3)
C25 Er1 N3 C17 165.8(3)
C21 Er1 N3 C17 -64.7(3)
C29 Er1 N3 C17 42.2(4)
N1 Er1 N3 C17 133.4(4)
N2 Er1 N3 C17 -149.9(4)
N1 C1 O1 C2 -4.4(5)
C7 C1 O1 C2 176.2(4)
C3 C2 O1 C1 9.6(5)
N2 C9 O2 C10 -5.5(5)
C7 C9 O2 C10 173.3(3)
C11 C10 O2 C9 10.6(5)
N3 C15 O3 C16 -5.5(5)
C7 C15 O3 C16 174.6(3)
C17 C16 O3 C15 10.8(4)
